data_7042513
loop_
_publ_author_name
'Sztorch, Bogna'
'Fr\;ackowiak, Dawid'
'Pyziak, Jadwiga'
'Czapik, Agnieszka'
'Hoffmann, Marcin'
'Marciniec, Bogdan'

_publ_section_title
;
 Highly selective synthesis of substituted (E)-alkenylsilatranes via
 catalytic trans-silylation and mechanistic implications.
;
_journal_issue 15
_journal_name_full 'Dalton transactions (Cambridge, England : 2003)'
_journal_page_first 4975
_journal_page_last 4981
_journal_paper_doi 10.1039/c7dt00201g
_journal_volume 46
_journal_year 2017
_chemical_formula_moiety 'C15 H21 N O3 Si'
_chemical_formula_sum 'C15 H21 N O3 Si'
_chemical_formula_weight 291.42
_space_group_crystal_system orthorhombic
_space_group_IT_number 61
_space_group_name_Hall '-P 2ac 2ab'
_space_group_name_H-M_alt 'P b c a'
_symmetry_space_group_name_Hall '-P 2ac 2ab'
_symmetry_space_group_name_H-M 'P b c a'
_atom_sites_solution_hydrogens mixed
_audit_creation_method SHELXL-2014/7
_audit_update_record
;
2016-12-22 deposited with the CCDC.
2017-03-16 downloaded from the CCDC.
;
_cell_angle_alpha 90
_cell_angle_beta 90
_cell_angle_gamma 90
_cell_formula_units_Z 8
_cell_length_a 11.4618(3)
_cell_length_b 14.1740(4)
_cell_length_c 18.5112(5)
_cell_measurement_reflns_used 5199
_cell_measurement_temperature 293(2)
_cell_measurement_theta_max 25.5470
_cell_measurement_theta_min 3.5410
_cell_volume 3007.32(14)
_computing_cell_refinement 'CrysAlisPro 1.171.38.41 (Rigaku OD, 2015)'
_computing_data_collection 'CrysAlisPro 1.171.38.41 (Rigaku OD, 2015)'
_computing_data_reduction 'CrysAlisPro 1.171.38.41 (Rigaku OD, 2015)'
_computing_structure_refinement 'SHELXL-2014/7 (Sheldrick, 2014)'
_computing_structure_solution 'SHELXT-2014/7 (Sheldrick, 2014)'
_diffrn_ambient_temperature 293(2)
_diffrn_detector_area_resol_mean 8.0169
_diffrn_measured_fraction_theta_full 0.995
_diffrn_measured_fraction_theta_max 0.995
_diffrn_measurement_device_type 'New Xcalibur, EosS2'
_diffrn_measurement_method '\w scans'
_diffrn_radiation_type MoK\a
_diffrn_radiation_wavelength 0.71073
_diffrn_reflns_av_R_equivalents 0.0461
_diffrn_reflns_av_unetI/netI 0.0241
_diffrn_reflns_Laue_measured_fraction_full 0.995
_diffrn_reflns_Laue_measured_fraction_max 0.995
_diffrn_reflns_limit_h_max 13
_diffrn_reflns_limit_h_min -13
_diffrn_reflns_limit_k_max 16
_diffrn_reflns_limit_k_min -16
_diffrn_reflns_limit_l_max 20
_diffrn_reflns_limit_l_min -22
_diffrn_reflns_number 22931
_diffrn_reflns_point_group_measured_fraction_full 0.995
_diffrn_reflns_point_group_measured_fraction_max 0.995
_diffrn_reflns_theta_full 25.027
_diffrn_reflns_theta_max 25.027
_diffrn_reflns_theta_min 4.182
_diffrn_source 'fine-focus sealed X-ray tube'
_exptl_absorpt_coefficient_mu 0.163
_exptl_absorpt_correction_T_max 1.00000
_exptl_absorpt_correction_T_min 0.97315
_exptl_absorpt_correction_type multi-scan
_exptl_absorpt_process_details
;
CrysAlisPro 1.171.38.41 (Rigaku Oxford Diffraction, 2015)
Empirical absorption correction using spherical harmonics,
 implemented in SCALE3 ABSPACK scaling algorithm.
;
_exptl_crystal_colour colourless
_exptl_crystal_density_diffrn 1.287
_exptl_crystal_description plate
_exptl_crystal_F_000 1248
_exptl_crystal_size_max 0.35
_exptl_crystal_size_mid 0.25
_exptl_crystal_size_min 0.10
_refine_diff_density_max 0.170
_refine_diff_density_min -0.179
_refine_diff_density_rms 0.033
_refine_ls_extinction_method none
_refine_ls_goodness_of_fit_ref 1.041
_refine_ls_hydrogen_treatment constr
_refine_ls_matrix_type full
_refine_ls_number_parameters 210
_refine_ls_number_reflns 2641
_refine_ls_number_restraints 0
_refine_ls_restrained_S_all 1.041
_refine_ls_R_factor_all 0.0618
_refine_ls_R_factor_gt 0.0416
_refine_ls_shift/su_max 0.000
_refine_ls_shift/su_mean 0.000
_refine_ls_structure_factor_coef Fsqd
_refine_ls_weighting_details 'w=1/[\s^2^(Fo^2^)+(0.0473P)^2^+0.9776P] where P=(Fo^2^+2Fc^2^)/3'
_refine_ls_weighting_scheme calc
_refine_ls_wR_factor_gt 0.0977
_refine_ls_wR_factor_ref 0.1087
_reflns_Friedel_coverage 0.000
_reflns_number_gt 2015
_reflns_number_total 2641
_reflns_threshold_expression 'I > 2\s(I)'
_cod_data_source_file c7dt00201g2.cif
_cod_data_source_block shelx
_cod_depositor_comments 'Adding full bibliography for 7042512--7042514.cif.'
_cod_database_code 7042513
_shelx_shelxl_version_number 2014/7
_shelx_space_group_comment
;
The symmetry employed for this shelxl refinement is uniquely defined
by the following loop, which should always be used as a source of
symmetry information in preference to the above space-group names.
They are only intended as comments.
;

loop_
_space_group_symop_operation_xyz
'x, y, z'
'-x+1/2, -y, z+1/2'
'-x, y+1/2, -z+1/2'
'x+1/2, -y+1/2, -z'
'-x, -y, -z'
'x-1/2, y, -z-1/2'
'x, -y-1/2, z-1/2'
'-x-1/2, y-1/2, z'

loop_
_atom_site_label
_atom_site_type_symbol
_atom_site_fract_x
_atom_site_fract_y
_atom_site_fract_z
_atom_site_U_iso_or_equiv
_atom_site_adp_type
_atom_site_occupancy
_atom_site_site_symmetry_order
_atom_site_calc_flag
_atom_site_refinement_flags_posn
_atom_site_refinement_flags_adp
_atom_site_refinement_flags_occupancy
C2' C 0.9387(4) 0.2540(4) 0.3741(4) 0.0713(17) Uani 0.611(8) 1 d . . P
H2'A H 1.0079 0.2273 0.3949 0.086 Uiso 0.611(8) 1 d R U P
H2'B H 0.9475 0.2553 0.3225 0.086 Uiso 0.611(8) 1 d R U P
C4' C 0.8408(5) 0.1626(5) 0.4697(3) 0.0668(16) Uani 0.611(8) 1 d . . P
H4'A H 0.8699 0.0991 0.4701 0.080 Uiso 0.611(8) 1 d R U P
H4'B H 0.8908 0.2010 0.4992 0.080 Uiso 0.611(8) 1 d R U P
C6' C 0.8046(5) 0.1238(4) 0.3415(3) 0.0635(14) Uani 0.611(8) 1 d . . P
H6'A H 0.8737 0.0970 0.3206 0.076 Uiso 0.611(8) 1 d R U P
H6'B H 0.7600 0.0744 0.3638 0.076 Uiso 0.611(8) 1 d R U P
C2 C 0.9367(7) 0.2547(6) 0.4242(7) 0.069(3) Uani 0.389(8) 1 d . . P
H2A H 0.9365 0.2506 0.4759 0.083 Uiso 0.389(8) 1 d R U P
H2B H 1.0100 0.2314 0.4066 0.083 Uiso 0.389(8) 1 d R U P
C4 C 0.8003(9) 0.1251(7) 0.4436(6) 0.069(3) Uani 0.389(8) 1 d . . P
H4A H 0.7623 0.0756 0.4172 0.083 Uiso 0.389(8) 1 d R U P
H4B H 0.8669 0.0987 0.4678 0.083 Uiso 0.389(8) 1 d R U P
C6 C 0.8541(7) 0.1720(8) 0.3211(4) 0.068(3) Uani 0.389(8) 1 d . . P
H6A H 0.9042 0.2170 0.2980 0.081 Uiso 0.389(8) 1 d R U P
H6B H 0.8891 0.1107 0.3174 0.081 Uiso 0.389(8) 1 d R U P
C1 C 0.9177(2) 0.35287(19) 0.40286(16) 0.0764(8) Uani 1 1 d . . .
H1C H 0.9531 0.3617 0.3563 0.092 Uiso 0.389(8) 1 d R U P
H1D H 0.9558 0.3945 0.4363 0.092 Uiso 0.389(8) 1 d R U P
H1A H 0.9635 0.3972 0.3758 0.092 Uiso 0.611(8) 1 d R U P
H1B H 0.9418 0.3560 0.4525 0.092 Uiso 0.611(8) 1 d R U P
C3 C 0.7187(2) 0.16486(18) 0.49773(13) 0.0702(7) Uani 1 1 d . . .
H3C H 0.7619 0.1857 0.5392 0.084 Uiso 0.389(8) 1 d R U P
H3D H 0.6652 0.1168 0.5133 0.084 Uiso 0.389(8) 1 d R U P
H3A H 0.7199 0.1699 0.5494 0.084 Uiso 0.611(8) 1 d R U P
H3B H 0.6795 0.1072 0.4853 0.084 Uiso 0.611(8) 1 d R U P
C5 C 0.7347(2) 0.17417(16) 0.28476(13) 0.0629(6) Uani 1 1 d . . .
H5C H 0.6972 0.1145 0.2927 0.075 Uiso 0.389(8) 1 d R U P
H5D H 0.7424 0.1834 0.2336 0.075 Uiso 0.389(8) 1 d R U P
H5A H 0.6846 0.1297 0.2609 0.075 Uiso 0.611(8) 1 d R U P
H5B H 0.7860 0.2008 0.2492 0.075 Uiso 0.611(8) 1 d R U P
C7 C 0.56818(17) 0.38121(14) 0.39375(10) 0.0434(5) Uani 1 1 d . . .
H7 H 0.5676 0.4256 0.4307 0.052 Uiso 1 1 calc R U .
C8 C 0.47996(17) 0.38522(13) 0.34756(10) 0.0443(5) Uani 1 1 d . . .
H8 H 0.4853 0.3452 0.3079 0.053 Uiso 1 1 calc R U .
C9 C 0.37478(17) 0.44455(13) 0.35064(10) 0.0408(5) Uani 1 1 d . . .
C10 C 0.28019(18) 0.42490(14) 0.30625(11) 0.0484(5) Uani 1 1 d . . .
H10 H 0.2863 0.3772 0.2720 0.058 Uiso 1 1 calc R U .
C11 C 0.17707(18) 0.47496(15) 0.31202(11) 0.0529(6) Uani 1 1 d . . .
H11 H 0.1149 0.4597 0.2819 0.063 Uiso 1 1 calc R U .
C12 C 0.16445(19) 0.54693(16) 0.36139(12) 0.0538(6) Uani 1 1 d . . .
C13 C 0.2591(2) 0.56879(15) 0.40425(11) 0.0538(6) Uani 1 1 d . . .
H13 H 0.2536 0.6180 0.4373 0.065 Uiso 1 1 calc R U .
C14 C 0.36162(19) 0.51877(14) 0.39887(11) 0.0467(5) Uani 1 1 d . . .
H14 H 0.4240 0.5352 0.4284 0.056 Uiso 1 1 calc R U .
C15 C 0.0521(2) 0.6011(2) 0.36725(16) 0.0853(9) Uani 1 1 d . . .
H15A H 0.0151 0.5867 0.4124 0.102 Uiso 1 1 calc R U .
H15B H 0.0014 0.5837 0.3282 0.102 Uiso 1 1 calc R U .
H15C H 0.0682 0.6675 0.3649 0.102 Uiso 1 1 calc R U .
N005 N 0.83754(15) 0.19848(12) 0.39515(9) 0.0500(5) Uani 1 1 d . . .
Si01 Si 0.69359(4) 0.29699(4) 0.39343(3) 0.04090(19) Uani 1 1 d . . .
O1 O 0.79906(12) 0.37699(11) 0.39835(9) 0.0620(5) Uani 1 1 d . . .
O2 O 0.65617(12) 0.24174(11) 0.46895(8) 0.0553(4) Uani 1 1 d . . .
O3 O 0.66653(12) 0.24661(10) 0.31477(8) 0.0531(4) Uani 1 1 d . . .

loop_
_atom_site_aniso_label
_atom_site_aniso_U_11
_atom_site_aniso_U_22
_atom_site_aniso_U_33
_atom_site_aniso_U_23
_atom_site_aniso_U_13
_atom_site_aniso_U_12
C2' 0.042(2) 0.079(3) 0.093(4) 0.015(4) 0.012(3) 0.004(2)
C4' 0.058(3) 0.083(4) 0.060(4) 0.019(3) -0.003(2) 0.020(3)
C6' 0.067(3) 0.048(3) 0.075(3) -0.003(2) 0.003(2) 0.014(2)
C2 0.041(4) 0.070(5) 0.097(7) 0.000(5) -0.014(5) 0.001(3)
C4 0.071(6) 0.061(5) 0.074(7) 0.016(4) 0.013(5) 0.023(4)
C6 0.057(5) 0.072(6) 0.074(5) -0.010(4) -0.001(4) 0.020(4)
C1 0.0445(13) 0.0747(18) 0.110(2) 0.0007(16) 0.0009(14) -0.0112(12)
C3 0.0693(16) 0.0748(17) 0.0663(16) 0.0322(13) 0.0076(13) 0.0181(13)
C5 0.0656(15) 0.0600(14) 0.0631(15) -0.0129(12) 0.0030(12) 0.0139(12)
C7 0.0490(12) 0.0395(10) 0.0418(11) -0.0013(9) 0.0008(9) 0.0025(9)
C8 0.0509(12) 0.0394(11) 0.0427(12) -0.0039(9) 0.0036(10) 0.0035(9)
C9 0.0453(11) 0.0383(11) 0.0387(11) 0.0041(9) 0.0002(9) 0.0004(9)
C10 0.0556(13) 0.0446(11) 0.0451(12) -0.0025(9) -0.0046(10) 0.0019(10)
C11 0.0453(13) 0.0587(14) 0.0546(13) 0.0090(11) -0.0088(10) -0.0021(10)
C12 0.0495(13) 0.0515(13) 0.0603(14) 0.0155(11) 0.0076(11) 0.0082(10)
C13 0.0646(14) 0.0438(12) 0.0529(13) -0.0034(10) 0.0041(11) 0.0088(11)
C14 0.0508(12) 0.0427(11) 0.0466(12) -0.0031(10) -0.0049(9) 0.0005(9)
C15 0.0627(17) 0.0823(19) 0.111(2) 0.0108(17) 0.0120(15) 0.0235(15)
N005 0.0441(10) 0.0513(10) 0.0548(11) 0.0060(9) 0.0022(8) 0.0038(8)
Si01 0.0393(3) 0.0401(3) 0.0434(3) 0.0027(2) 0.0012(2) 0.0022(2)
O1 0.0458(9) 0.0486(9) 0.0915(12) 0.0045(8) -0.0025(8) -0.0050(7)
O2 0.0539(9) 0.0602(9) 0.0517(9) 0.0152(7) 0.0089(7) 0.0131(7)
O3 0.0534(9) 0.0570(9) 0.0489(9) -0.0084(7) -0.0025(7) 0.0150(7)

loop_
_atom_type_symbol
_atom_type_description
_atom_type_scat_dispersion_real
_atom_type_scat_dispersion_imag
_atom_type_scat_source
C C 0.0033 0.0016 'International Tables Vol C Tables 4.2.6.8 and 6.1.1.4'
H H 0.0000 0.0000 'International Tables Vol C Tables 4.2.6.8 and 6.1.1.4'
N N 0.0061 0.0033 'International Tables Vol C Tables 4.2.6.8 and 6.1.1.4'
Si Si 0.0817 0.0704 'International Tables Vol C Tables 4.2.6.8 and 6.1.1.4'
O O 0.0106 0.0060 'International Tables Vol C Tables 4.2.6.8 and 6.1.1.4'

loop_
_geom_angle_atom_site_label_1
_geom_angle_atom_site_label_2
_geom_angle_atom_site_label_3
_geom_angle
N005 C2' C1 106.2(3)
N005 C2' H2'A 109.8
C1 C2' H2'A 110.7
N005 C2' H2'B 111.2
C1 C2' H2'B 110.4
H2'A C2' H2'B 108.6
N005 C4' C3 107.1(3)
N005 C4' H4'A 109.8
C3 C4' H4'A 110.1
N005 C4' H4'B 110.6
C3 C4' H4'B 110.6
H4'A C4' H4'B 108.7
N005 C6' C5 105.2(3)
N005 C6' H6'A 109.8
C5 C6' H6'A 110.3
N005 C6' H6'B 111.4
C5 C6' H6'B 111.3
H6'A C6' H6'B 108.9
C1 C2 N005 107.4(5)
C1 C2 H2A 109.1
N005 C2 H2A 109.0
C1 C2 H2B 111.5
N005 C2 H2B 111.2
H2A C2 H2B 108.7
N005 C4 C3 109.5(6)
N005 C4 H4A 110.2
C3 C4 H4A 109.7
N005 C4 H4B 109.7
C3 C4 H4B 109.6
H4A C4 H4B 108.3
N005 C6 C5 107.3(5)
N005 C6 H6A 109.4
C5 C6 H6A 109.0
N005 C6 H6B 111.2
C5 C6 H6B 111.2
H6A C6 H6B 108.6
O1 C1 C2 113.1(4)
O1 C1 C2' 110.9(3)
O1 C1 H1C 108.9
C2 C1 H1C 107.6
C2' C1 H1C 74.8
O1 C1 H1D 109.2
C2 C1 H1D 110.0
C2' C1 H1D 136.2
H1C C1 H1D 107.8
O1 C1 H1A 109.8
C2 C1 H1A 133.0
C2' C1 H1A 109.5
O1 C1 H1B 108.9
C2 C1 H1B 75.1
C2' C1 H1B 109.5
H1A C1 H1B 108.1
O2 C3 C4 111.1(4)
O2 C3 C4' 111.2(3)
O2 C3 H3C 109.1
C4 C3 H3C 109.4
C4' C3 H3C 78.5
O2 C3 H3D 109.7
C4 C3 H3D 109.6
C4' C3 H3D 133.4
H3C C3 H3D 108.0
O2 C3 H3A 109.0
C4 C3 H3A 133.9
C4' C3 H3A 109.5
O2 C3 H3B 109.3
C4 C3 H3B 79.0
C4' C3 H3B 109.7
H3A C3 H3B 108.0
O3 C5 C6' 111.5(2)
O3 C5 C6 109.8(3)
O3 C5 H5C 109.5
C6' C5 H5C 73.3
C6 C5 H5C 108.5
O3 C5 H5D 110.0
C6' C5 H5D 134.9
C6 C5 H5D 110.8
H5C C5 H5D 108.2
O3 C5 H5A 109.1
C6' C5 H5A 109.2
C6 C5 H5A 136.6
O3 C5 H5B 109.0
C6' C5 H5B 109.9
C6 C5 H5B 76.2
H5A C5 H5B 108.0
C8 C7 Si01 127.76(16)
C8 C7 H7 116.1
Si01 C7 H7 116.1
C7 C8 C9 128.67(18)
C7 C8 H8 115.7
C9 C8 H8 115.7
C14 C9 C10 116.60(19)
C14 C9 C8 123.18(18)
C10 C9 C8 120.16(18)
C11 C10 C9 121.3(2)
C11 C10 H10 119.4
C9 C10 H10 119.4
C12 C11 C10 121.4(2)
C12 C11 H11 119.3
C10 C11 H11 119.3
C11 C12 C13 117.7(2)
C11 C12 C15 121.1(2)
C13 C12 C15 121.2(2)
C14 C13 C12 121.0(2)
C14 C13 H13 119.5
C12 C13 H13 119.5
C13 C14 C9 122.0(2)
C13 C14 H14 119.0
C9 C14 H14 119.0
C12 C15 H15A 109.5
C12 C15 H15B 109.5
H15A C15 H15B 109.5
C12 C15 H15C 109.5
H15A C15 H15C 109.5
H15B C15 H15C 109.5
C6 N005 C4 116.5(5)
C2' N005 C4' 114.8(3)
C6 N005 C2 112.6(5)
C4 N005 C2 112.9(5)
C2' N005 C6' 113.9(3)
C4' N005 C6' 112.5(3)
C6 N005 Si01 104.8(3)
C4 N005 Si01 104.5(4)
C2' N005 Si01 104.8(2)
C4' N005 Si01 104.8(2)
C2 N005 Si01 104.0(3)
C6' N005 Si01 104.71(19)
O3 Si01 O2 119.37(8)
O3 Si01 O1 118.73(8)
O2 Si01 O1 117.68(8)
O3 Si01 C7 97.73(8)
O2 Si01 C7 95.74(8)
O1 Si01 C7 97.10(8)
O3 Si01 N005 82.94(7)
O2 Si01 N005 83.11(7)
O1 Si01 N005 83.37(7)
C7 Si01 N005 178.85(8)
C1 O1 Si01 122.82(15)
C3 O2 Si01 123.53(14)
C5 O3 Si01 124.07(14)

loop_
_geom_bond_atom_site_label_1
_geom_bond_atom_site_label_2
_geom_bond_distance
C2' N005 1.454(5)
C2' C1 1.518(6)
C2' H2'A 0.9600
C2' H2'B 0.9602
C4' N005 1.472(6)
C4' C3 1.493(6)
C4' H4'A 0.9600
C4' H4'B 0.9601
C6' N005 1.499(5)
C6' C5 1.502(5)
C6' H6'A 0.9600
C6' H6'B 0.9600
C2 C1 1.462(9)
C2 N005 1.488(7)
C2 H2A 0.9599
C2 H2B 0.9601
C4 N005 1.439(9)
C4 C3 1.482(9)
C4 H4A 0.9599
C4 H4B 0.9601
C6 N005 1.433(8)
C6 C5 1.525(7)
C6 H6A 0.9600
C6 H6B 0.9600
C1 O1 1.404(3)
C1 H1C 0.9600
C1 H1D 0.9599
C1 H1A 0.9600
C1 H1B 0.9601
C3 O2 1.409(3)
C3 H3C 0.9599
C3 H3D 0.9600
C3 H3A 0.9600
C3 H3B 0.9600
C5 O3 1.405(2)
C5 H5C 0.9600
C5 H5D 0.9601
C5 H5A 0.9601
C5 H5B 0.9599
C7 C8 1.325(3)
C7 Si01 1.869(2)
C7 H7 0.9300
C8 C9 1.471(3)
C8 H8 0.9300
C9 C14 1.388(3)
C9 C10 1.389(3)
C10 C11 1.383(3)
C10 H10 0.9300
C11 C12 1.377(3)
C11 H11 0.9300
C12 C13 1.380(3)
C12 C15 1.503(3)
C13 C14 1.376(3)
C13 H13 0.9300
C14 H14 0.9300
C15 H15A 0.9600
C15 H15B 0.9600
C15 H15C 0.9600
N005 Si01 2.1616(18)
Si01 O3 1.6511(15)
Si01 O2 1.6587(14)
Si01 O1 1.6600(15)
